data_7228336
loop_
_publ_author_name
'Motolko, Kelly S. A.'
'Emslie, David J. H.'
'Britten, James F.'

_publ_section_title
;
 Rigid NON-donor pincer ligand complexes of lutetium and lanthanum:
 synthesis and hydroamination catalysis
;
_journal_issue 45
_journal_name_full 'RSC Adv.'
_journal_page_first 27938
_journal_paper_doi 10.1039/C7RA04432A
_journal_volume 7
_journal_year 2017
_chemical_formula_moiety '4(C61 H93 Lu N2 O2 Si), 2(C6 H6)'
_chemical_formula_sum 'C256 H384 Lu4 N8 O8 Si4'
_chemical_formula_weight 4513.93
_space_group_crystal_system monoclinic
_space_group_IT_number 14
_space_group_name_Hall '-P 2ybc'
_space_group_name_H-M_alt 'P 1 21/c 1'
_symmetry_space_group_name_Hall '-P 2ybc'
_symmetry_space_group_name_H-M 'P 1 21/c 1'
_atom_sites_solution_hydrogens geom
_audit_creation_date 2017-02-17
_audit_creation_method
;
Olex2 1.2
(compiled 2017.01.04 svn.r3372 for OlexSys, GUI svn.r5292)
;
_audit_update_record
;
2017-04-19 deposited with the CCDC.
2017-05-18 downloaded from the CCDC.
;
_cell_angle_alpha 90
_cell_angle_beta 113.6878(11)
_cell_angle_gamma 90
_cell_formula_units_Z 1
_cell_length_a 22.6630(5)
_cell_length_b 14.5298(3)
_cell_length_c 20.3925(4)
_cell_measurement_reflns_used 9924
_cell_measurement_temperature 100
_cell_measurement_theta_max 31.622
_cell_measurement_theta_min 2.273
_cell_volume 6149.3(2)
_computing_cell_refinement 'SAINT v8.34A (Bruker, 2013)'
_computing_data_reduction 'SAINT v8.34A (Bruker, 2013)'
_computing_molecular_graphics 'Olex2 (Dolomanov et al., 2009)'
_computing_publication_material 'Olex2 (Dolomanov et al., 2009)'
_computing_structure_refinement 'XL (Sheldrick, 2008)'
_computing_structure_solution 'ShelXT (Sheldrick, 2015)'
_diffrn_ambient_temperature 100.0
_diffrn_measured_fraction_theta_full 0.999
_diffrn_measured_fraction_theta_max 0.999
_diffrn_measurement_device_type 'Bruker APEX-II CCD'
_diffrn_measurement_method '\f and \w scans'
_diffrn_radiation_type MoK\a
_diffrn_radiation_wavelength 0.71073
_diffrn_reflns_av_R_equivalents 0.0468
_diffrn_reflns_av_unetI/netI 0.0235
_diffrn_reflns_Laue_measured_fraction_full 0.999
_diffrn_reflns_Laue_measured_fraction_max 0.999
_diffrn_reflns_limit_h_max 32
_diffrn_reflns_limit_h_min -32
_diffrn_reflns_limit_k_max 20
_diffrn_reflns_limit_k_min -20
_diffrn_reflns_limit_l_max 29
_diffrn_reflns_limit_l_min -29
_diffrn_reflns_number 207822
_diffrn_reflns_point_group_measured_fraction_full 0.999
_diffrn_reflns_point_group_measured_fraction_max 0.999
_diffrn_reflns_theta_full 26.000
_diffrn_reflns_theta_max 30.508
_diffrn_reflns_theta_min 2.593
_exptl_absorpt_coefficient_mu 1.666
_exptl_absorpt_correction_T_max 0.7464
_exptl_absorpt_correction_T_min 0.6309
_exptl_absorpt_correction_type multi-scan
_exptl_absorpt_process_details
;
'SADABS-2014/4 (Bruker,2014/4) was used for absorption correction.
wR2(int) was 0.0636 before and 0.0464 after correction.
The Ratio of minimum to maximum transmission is 0.8453.
The \l/2 correction factor is 0.00150.'
;
_exptl_crystal_colour 'clear light yellow'
_exptl_crystal_colour_lustre clear
_exptl_crystal_colour_modifier light
_exptl_crystal_colour_primary yellow
_exptl_crystal_density_diffrn 1.219
_exptl_crystal_description rod
_exptl_crystal_F_000 2380
_exptl_crystal_size_max 0.4
_exptl_crystal_size_mid 0.2
_exptl_crystal_size_min 0.07
_refine_diff_density_max 1.198
_refine_diff_density_min -0.716
_refine_diff_density_rms 0.088
_refine_ls_extinction_method none
_refine_ls_goodness_of_fit_ref 1.071
_refine_ls_hydrogen_treatment constr
_refine_ls_matrix_type full
_refine_ls_number_parameters 660
_refine_ls_number_reflns 18762
_refine_ls_number_restraints 6
_refine_ls_restrained_S_all 1.075
_refine_ls_R_factor_all 0.0405
_refine_ls_R_factor_gt 0.0286
_refine_ls_shift/su_max 0.004
_refine_ls_shift/su_mean 0.000
_refine_ls_structure_factor_coef Fsqd
_refine_ls_weighting_details 'w=1/[\s^2^(Fo^2^)+(0.0328P)^2^+5.0472P] where P=(Fo^2^+2Fc^2^)/3'
_refine_ls_weighting_scheme calc
_refine_ls_wR_factor_gt 0.0652
_refine_ls_wR_factor_ref 0.0704
_reflns_Friedel_coverage 0.000
_reflns_number_gt 15662
_reflns_number_total 18762
_reflns_threshold_expression 'I > 2\s(I)'
_cod_data_source_file c7ra04432a2.cif
_cod_data_source_block xn2luch2sime3_0m
_cod_database_code 7228336
_shelx_shelxl_version_number 2014/7
_shelx_space_group_comment
;
The symmetry employed for this shelxl refinement is uniquely defined
by the following loop, which should always be used as a source of
symmetry information in preference to the above space-group names.
They are only intended as comments.
;
_shelx_estimated_absorpt_t_max 0.892
_shelx_estimated_absorpt_t_min 0.555
_olex2_refinement_description
;
1. Fixed Uiso
 At 1.2 times of:
  All C(H) groups, All C(H,H) groups
 At 1.5 times of:
  All C(H,H,H) groups
2. Shared sites
{C16, C16A}
3. Uiso/Uaniso restraints and constraints
Uanis(C16) = Uanis(C16A)
4. Same fragment restrains
{C16A, C17A, C18A, C19A} sigma for 1-2: 0.002, 1-3: 0.004
as
{C16, C17, C18, C19}
5. Others
 Sof(C16A)=Sof(C17A)=Sof(H17D)=Sof(H17E)=Sof(H17F)=Sof(C18A)=Sof(H18D)=
 Sof(H18E)=Sof(H18F)=Sof(C19A)=Sof(H19D)=Sof(H19E)=Sof(H19F)=1-FVAR(1)
 Sof(C16)=Sof(C17)=Sof(H17A)=Sof(H17B)=Sof(H17C)=Sof(C18)=Sof(H18A)=Sof(H18B)=
 Sof(H18C)=Sof(C19)=Sof(H19A)=Sof(H19B)=Sof(H19C)=FVAR(1)
6.a Ternary CH refined with riding coordinates:
 C30(H30), C33(H33), C36(H36), C45(H45), C48(H48), C51(H51)
6.b Secondary CH2 refined with riding coordinates:
 C54(H54A,H54B), C58(H58A,H58B), C59(H59A,H59B), C60(H60A,H60B), C61(H61A,H61B)
6.c Me refined with riding coordinates:
 C14(H14A,H14B,H14C), C15(H15A,H15B,H15C), C17(H17A,H17B,H17C), C18(H18A,H18B,
 H18C), C19(H19A,H19B,H19C), C17A(H17D,H17E,H17F), C18A(H18D,H18E,H18F),
 C19A(H19D,H19E,H19F), C21(H21A,H21B,H21C), C22(H22A,H22B,H22C), C23(H23A,H23B,
 H23C), C31(H31A,H31B,H31C), C32(H32A,H32B,H32C), C34(H34A,H34B,H34C), C35(H35A,
 H35B,H35C), C37(H37A,H37B,H37C), C38(H38A,H38B,H38C), C47(H47A,H47B,H47C),
 C49(H49A,H49B,H49C), C50(H50A,H50B,H50C), C52(H52A,H52B,H52C), C53(H53A,H53B,
 H53C), C55(H55A,H55B,H55C), C56(H56A,H56B,H56C), C57(H57A,H57B,H57C)
6.d Me refined as rotating group:
 C46(H46A,H46B,H46C)
6.e Aromatic/amide H refined with riding coordinates:
 C1(H1), C3(H3), C6(H6), C8(H8), C26(H26), C28(H28), C41(H41), C43(H43),
 C62(H62), C63(H63), C64(H64)
;
_olex2_submission_original_sample_id C61H93N2O2LuSi
_olex2_submission_special_instructions 'No special instructions were received'

loop_
_space_group_symop_operation_xyz
'x, y, z'
'-x, y+1/2, -z+1/2'
'-x, -y, -z'
'x, -y-1/2, z-1/2'

loop_
_atom_site_label
_atom_site_type_symbol
_atom_site_fract_x
_atom_site_fract_y
_atom_site_fract_z
_atom_site_U_iso_or_equiv
_atom_site_adp_type
_atom_site_occupancy
_atom_site_site_symmetry_order
_atom_site_calc_flag
_atom_site_refinement_flags_posn
_atom_site_refinement_flags_occupancy
_atom_site_disorder_assembly
_atom_site_disorder_group
Lu1 Lu 0.19805(2) 0.60345(2) 0.37100(2) 0.01559(3) Uani 1 1 d . . . .
Si1 Si 0.11186(3) 0.58522(4) 0.48768(3) 0.02285(12) Uani 1 1 d . . . .
O1 O 0.27996(6) 0.56188(9) 0.47748(7) 0.0155(2) Uani 1 1 d . . . .
O2 O 0.15038(8) 0.64711(11) 0.25483(7) 0.0264(3) Uani 1 1 d . . . .
N1 N 0.25982(8) 0.72436(11) 0.42064(8) 0.0158(3) Uani 1 1 d . . . .
N2 N 0.22387(8) 0.45590(11) 0.36855(8) 0.0170(3) Uani 1 1 d . . . .
C1 C 0.41605(10) 0.68083(14) 0.61752(10) 0.0206(4) Uani 1 1 d . . . .
H1 H 0.4510 0.6696 0.6621 0.025 Uiso 1 1 calc R . . .
C2 C 0.40745(9) 0.76894(14) 0.58846(10) 0.0195(4) Uani 1 1 d . . . .
C3 C 0.35540(9) 0.78636(14) 0.52316(10) 0.0188(4) Uani 1 1 d . . . .
H3 H 0.3492 0.8467 0.5037 0.023 Uiso 1 1 calc R . . .
C4 C 0.31247(9) 0.71647(13) 0.48617(9) 0.0164(3) Uani 1 1 d . . . .
C5 C 0.26814(9) 0.41278(13) 0.42930(10) 0.0161(3) Uani 1 1 d . . . .
C6 C 0.28602(9) 0.31968(14) 0.43708(11) 0.0201(4) Uani 1 1 d . . . .
H6 H 0.2656 0.2785 0.3983 0.024 Uiso 1 1 calc R . . .
C7 C 0.33371(10) 0.28618(14) 0.50127(11) 0.0221(4) Uani 1 1 d . . . .
C8 C 0.36376(10) 0.34703(14) 0.55768(11) 0.0213(4) Uani 1 1 d . . . .
H8 H 0.3958 0.3242 0.6010 0.026 Uiso 1 1 calc R . . .
C9 C 0.38200(9) 0.50991(14) 0.61314(9) 0.0182(4) Uani 1 1 d . . . .
C10 C 0.37431(9) 0.60778(13) 0.58250(9) 0.0167(3) Uani 1 1 d . . . .
C11 C 0.32426(9) 0.62902(13) 0.51835(9) 0.0154(3) Uani 1 1 d . . . .
C12 C 0.30012(9) 0.46970(13) 0.48946(9) 0.0154(3) Uani 1 1 d . . . .
C13 C 0.34824(9) 0.44111(14) 0.55256(10) 0.0172(4) Uani 1 1 d . . . .
C14 C 0.45426(10) 0.48599(15) 0.65167(11) 0.0241(4) Uani 1 1 d . . . .
H14A H 0.4752 0.5304 0.6902 0.036 Uiso 1 1 calc R . . .
H14B H 0.4589 0.4239 0.6719 0.036 Uiso 1 1 calc R . . .
H14C H 0.4745 0.4885 0.6173 0.036 Uiso 1 1 calc R . . .
C15 C 0.34993(12) 0.50445(16) 0.66705(11) 0.0276(5) Uani 1 1 d . . . .
H15A H 0.3709 0.5481 0.7062 0.041 Uiso 1 1 calc R . . .
H15B H 0.3041 0.5199 0.6427 0.041 Uiso 1 1 calc R . . .
H15C H 0.3544 0.4419 0.6864 0.041 Uiso 1 1 calc R . . .
C16 C 0.35287(11) 0.18423(15) 0.50703(13) 0.0318(5) Uani 0.604(5) 1 d D P A 1
C17 C 0.3024(2) 0.1235(3) 0.5070(4) 0.0538(17) Uani 0.604(5) 1 d D P A 1
H17A H 0.3172 0.0595 0.5108 0.081 Uiso 0.604(5) 1 calc R P A 1
H17B H 0.2917 0.1381 0.5478 0.081 Uiso 0.604(5) 1 calc R P A 1
H17C H 0.2641 0.1315 0.4624 0.081 Uiso 0.604(5) 1 calc R P A 1
C18 C 0.3688(3) 0.1610(4) 0.4408(3) 0.066(2) Uani 0.604(5) 1 d D P A 1
H18A H 0.4031 0.2020 0.4404 0.099 Uiso 0.604(5) 1 calc R P A 1
H18B H 0.3833 0.0969 0.4440 0.099 Uiso 0.604(5) 1 calc R P A 1
H18C H 0.3302 0.1696 0.3966 0.099 Uiso 0.604(5) 1 calc R P A 1
C19 C 0.4185(2) 0.1641(3) 0.5709(3) 0.059(2) Uani 0.604(5) 1 d D P A 1
H19A H 0.4513 0.2066 0.5690 0.089 Uiso 0.604(5) 1 calc R P A 1
H19B H 0.4137 0.1724 0.6162 0.089 Uiso 0.604(5) 1 calc R P A 1
H19C H 0.4316 0.1006 0.5676 0.089 Uiso 0.604(5) 1 calc R P A 1
C16A C 0.35287(11) 0.18423(15) 0.50703(13) 0.0318(5) Uani 0.396(5) 1 d D P A 2
C17A C 0.3102(4) 0.1249(4) 0.4515(4) 0.064(4) Uani 0.396(5) 1 d D P A 2
H17D H 0.3267 0.0617 0.4601 0.096 Uiso 0.396(5) 1 calc R P A 2
H17E H 0.2671 0.1268 0.4519 0.096 Uiso 0.396(5) 1 calc R P A 2
H17F H 0.3079 0.1459 0.4049 0.096 Uiso 0.396(5) 1 calc R P A 2
C18A C 0.4234(3) 0.1767(5) 0.5137(5) 0.053(2) Uani 0.396(5) 1 d D P A 2
H18D H 0.4511 0.2178 0.5517 0.079 Uiso 0.396(5) 1 calc R P A 2
H18E H 0.4385 0.1132 0.5252 0.079 Uiso 0.396(5) 1 calc R P A 2
H18F H 0.4253 0.1945 0.4682 0.079 Uiso 0.396(5) 1 calc R P A 2
C19A C 0.3584(4) 0.1513(4) 0.5827(3) 0.049(2) Uani 0.396(5) 1 d D P A 2
H19D H 0.3875 0.1924 0.6196 0.073 Uiso 0.396(5) 1 calc R P A 2
H19E H 0.3157 0.1526 0.5841 0.073 Uiso 0.396(5) 1 calc R P A 2
H19F H 0.3755 0.0884 0.5914 0.073 Uiso 0.396(5) 1 calc R P A 2
C20 C 0.45301(10) 0.84873(15) 0.62716(11) 0.0238(4) Uani 1 1 d . . . .
C21 C 0.51638(13) 0.81514(19) 0.68430(16) 0.0470(7) Uani 1 1 d . . . .
H21A H 0.5383 0.7755 0.6622 0.071 Uiso 1 1 calc R . . .
H21B H 0.5438 0.8681 0.7068 0.071 Uiso 1 1 calc R . . .
H21C H 0.5078 0.7802 0.7207 0.071 Uiso 1 1 calc R . . .
C22 C 0.41874(13) 0.91081(19) 0.66160(16) 0.0416(7) Uani 1 1 d . . . .
H22A H 0.3779 0.9324 0.6248 0.062 Uiso 1 1 calc R . . .
H22B H 0.4102 0.8759 0.6980 0.062 Uiso 1 1 calc R . . .
H22C H 0.4462 0.9638 0.6841 0.062 Uiso 1 1 calc R . . .
C23 C 0.46926(15) 0.9066(2) 0.57340(16) 0.0469(7) Uani 1 1 d . . . .
H23A H 0.4293 0.9294 0.5357 0.070 Uiso 1 1 calc R . . .
H23B H 0.4963 0.9588 0.5983 0.070 Uiso 1 1 calc R . . .
H23C H 0.4925 0.8684 0.5520 0.070 Uiso 1 1 calc R . . .
C24 C 0.24650(9) 0.81375(13) 0.38737(9) 0.0162(3) Uani 1 1 d . . . .
C25 C 0.20466(9) 0.87543(13) 0.40167(10) 0.0177(4) Uani 1 1 d . . . .
C26 C 0.18815(10) 0.95824(14) 0.36365(10) 0.0199(4) Uani 1 1 d . . . .
H26 H 0.1602 0.9995 0.3734 0.024 Uiso 1 1 calc R . . .
C27 C 0.21112(10) 0.98265(14) 0.31194(10) 0.0211(4) Uani 1 1 d . . . .
C28 C 0.25343(11) 0.92235(15) 0.30030(11) 0.0231(4) Uani 1 1 d . . . .
H28 H 0.2706 0.9385 0.2664 0.028 Uiso 1 1 calc R . . .
C29 C 0.27177(10) 0.83827(14) 0.33689(10) 0.0198(4) Uani 1 1 d . . . .
C30 C 0.31972(11) 0.77744(16) 0.32182(12) 0.0268(4) Uani 1 1 d . . . .
H30 H 0.3202 0.7159 0.3440 0.032 Uiso 1 1 calc R . . .
C31 C 0.38802(12) 0.8176(2) 0.35645(14) 0.0434(7) Uani 1 1 d . . . .
H31A H 0.4180 0.7775 0.3461 0.065 Uiso 1 1 calc R . . .
H31B H 0.3885 0.8791 0.3369 0.065 Uiso 1 1 calc R . . .
H31C H 0.4012 0.8218 0.4084 0.065 Uiso 1 1 calc R . . .
C32 C 0.30070(12) 0.76266(16) 0.24133(12) 0.0291(5) Uani 1 1 d . . . .
H32A H 0.3328 0.7233 0.2342 0.044 Uiso 1 1 calc R . . .
H32B H 0.2583 0.7330 0.2203 0.044 Uiso 1 1 calc R . . .
H32C H 0.2989 0.8222 0.2181 0.044 Uiso 1 1 calc R . . .
C33 C 0.17865(10) 0.85486(15) 0.45815(10) 0.0205(4) Uani 1 1 d . . . .
H33 H 0.1853 0.7877 0.4696 0.025 Uiso 1 1 calc R . . .
C34 C 0.21583(12) 0.90791(18) 0.52750(12) 0.0316(5) Uani 1 1 d . . . .
H34A H 0.1980 0.8933 0.5628 0.047 Uiso 1 1 calc R . . .
H34B H 0.2614 0.8902 0.5464 0.047 Uiso 1 1 calc R . . .
H34C H 0.2119 0.9741 0.5176 0.047 Uiso 1 1 calc R . . .
C35 C 0.10630(11) 0.87450(17) 0.43257(13) 0.0288(5) Uani 1 1 d . . . .
H35A H 0.0923 0.8600 0.4711 0.043 Uiso 1 1 calc R . . .
H35B H 0.0981 0.9396 0.4197 0.043 Uiso 1 1 calc R . . .
H35C H 0.0823 0.8364 0.3906 0.043 Uiso 1 1 calc R . . .
C36 C 0.18817(11) 1.07168(15) 0.27015(12) 0.0256(4) Uani 1 1 d . . . .
H36 H 0.1874 1.1199 0.3048 0.031 Uiso 1 1 calc R . . .
C37 C 0.11905(13) 1.06085(19) 0.21386(14) 0.0394(6) Uani 1 1 d . . . .
H37A H 0.1049 1.1187 0.1874 0.059 Uiso 1 1 calc R . . .
H37B H 0.1176 1.0115 0.1805 0.059 Uiso 1 1 calc R . . .
H37C H 0.0904 1.0455 0.2377 0.059 Uiso 1 1 calc R . . .
C38 C 0.23170(14) 1.10673(17) 0.23467(15) 0.0374(6) Uani 1 1 d . . . .
H38A H 0.2139 1.1640 0.2089 0.056 Uiso 1 1 calc R . . .
H38B H 0.2749 1.1183 0.2714 0.056 Uiso 1 1 calc R . . .
H38C H 0.2342 1.0604 0.2009 0.056 Uiso 1 1 calc R . . .
C39 C 0.20043(9) 0.40660(13) 0.30219(10) 0.0170(3) Uani 1 1 d . . . .
C40 C 0.23889(10) 0.40001(13) 0.26217(10) 0.0180(3) Uani 1 1 d . . . .
C41 C 0.21171(11) 0.36624(15) 0.19203(10) 0.0220(4) Uani 1 1 d . . . .
H41 H 0.2375 0.3636 0.1651 0.026 Uiso 1 1 calc R . . .
C42 C 0.14803(11) 0.33636(15) 0.16047(10) 0.0248(4) Uani 1 1 d . . . .
C43 C 0.11214(10) 0.33777(16) 0.20232(11) 0.0254(4) Uani 1 1 d . . . .
H43 H 0.0693 0.3148 0.1824 0.031 Uiso 1 1 calc R . . .
C44 C 0.13685(10) 0.37171(15) 0.27239(10) 0.0211(4) Uani 1 1 d . . . .
C45 C 0.09652(10) 0.36721(17) 0.31658(11) 0.0251(4) Uani 1 1 d . . . .
H45 H 0.1184 0.4056 0.3604 0.030 Uiso 1 1 calc R . . .
C46 C 0.09402(13) 0.26820(19) 0.34094(14) 0.0380(6) Uani 1 1 d . . . .
H46A H 0.1380 0.2458 0.3680 0.057 Uiso 1 1 calc GR . . .
H46B H 0.0726 0.2289 0.2989 0.057 Uiso 1 1 calc GR . . .
H46C H 0.0699 0.2665 0.3714 0.057 Uiso 1 1 calc GR . . .
C47 C 0.02829(11) 0.40499(18) 0.27703(15) 0.0350(5) Uani 1 1 d . . . .
H47A H 0.0047 0.4003 0.3080 0.053 Uiso 1 1 calc R . . .
H47B H 0.0306 0.4696 0.2645 0.053 Uiso 1 1 calc R . . .
H47C H 0.0059 0.3692 0.2333 0.053 Uiso 1 1 calc R . . .
C48 C 0.30875(10) 0.43143(15) 0.29310(11) 0.0208(4) Uani 1 1 d . . . .
H48 H 0.3225 0.4384 0.3460 0.025 Uiso 1 1 calc R . . .
C49 C 0.31574(12) 0.52516(19) 0.26349(14) 0.0373(6) Uani 1 1 d . . . .
H49A H 0.3611 0.5438 0.2842 0.056 Uiso 1 1 calc R . . .
H49B H 0.3006 0.5214 0.2113 0.056 Uiso 1 1 calc R . . .
H49C H 0.2900 0.5707 0.2759 0.056 Uiso 1 1 calc R . . .
C50 C 0.35376(13) 0.3608(2) 0.28124(18) 0.0483(7) Uani 1 1 d . . . .
H50A H 0.3981 0.3840 0.3020 0.072 Uiso 1 1 calc R . . .
H50B H 0.3514 0.3026 0.3044 0.072 Uiso 1 1 calc R . . .
H50C H 0.3406 0.3507 0.2298 0.072 Uiso 1 1 calc R . . .
C51 C 0.11756(13) 0.30328(19) 0.08324(11) 0.0364(6) Uani 1 1 d . . . .
H51 H 0.0928 0.2459 0.0821 0.044 Uiso 1 1 calc R . . .
C52 C 0.06997(16) 0.3750(3) 0.03729(14) 0.0620(10) Uani 1 1 d . . . .
H52A H 0.0390 0.3894 0.0582 0.093 Uiso 1 1 calc R . . .
H52B H 0.0933 0.4310 0.0353 0.093 Uiso 1 1 calc R . . .
H52C H 0.0470 0.3508 -0.0112 0.093 Uiso 1 1 calc R . . .
C53 C 0.16575(16) 0.2808(2) 0.05092(13) 0.0448(7) Uani 1 1 d . . . .
H53A H 0.1426 0.2601 0.0014 0.067 Uiso 1 1 calc R . . .
H53B H 0.1909 0.3359 0.0516 0.067 Uiso 1 1 calc R . . .
H53C H 0.1947 0.2319 0.0789 0.067 Uiso 1 1 calc R . . .
C54 C 0.10815(10) 0.61681(15) 0.39831(11) 0.0228(4) Uani 1 1 d . . . .
H54A H 0.0939 0.6818 0.3897 0.027 Uiso 1 1 calc R . . .
H54B H 0.0735 0.5793 0.3628 0.027 Uiso 1 1 calc R . . .
C55 C 0.03486(12) 0.61431(17) 0.49806(14) 0.0318(5) Uani 1 1 d . . . .
H55A H 0.0389 0.5965 0.5460 0.048 Uiso 1 1 calc R . . .
H55B H 0.0269 0.6807 0.4915 0.048 Uiso 1 1 calc R . . .
H55C H -0.0011 0.5809 0.4620 0.048 Uiso 1 1 calc R . . .
C56 C 0.17840(11) 0.64632(18) 0.56261(11) 0.0287(5) Uani 1 1 d . . . .
H56A H 0.1782 0.6272 0.6086 0.043 Uiso 1 1 calc R . . .
H56B H 0.2200 0.6306 0.5613 0.043 Uiso 1 1 calc R . . .
H56C H 0.1716 0.7130 0.5569 0.043 Uiso 1 1 calc R . . .
C57 C 0.12749(13) 0.45869(16) 0.50346(13) 0.0315(5) Uani 1 1 d . . . .
H57A H 0.1294 0.4426 0.5509 0.047 Uiso 1 1 calc R . . .
H57B H 0.0927 0.4241 0.4668 0.047 Uiso 1 1 calc R . . .
H57C H 0.1686 0.4432 0.5009 0.047 Uiso 1 1 calc R . . .
C58 C 0.10996(13) 0.73124(18) 0.23684(13) 0.0373(6) Uani 1 1 d . . . .
H58A H 0.0759 0.7269 0.2554 0.045 Uiso 1 1 calc R . . .
H58B H 0.1365 0.7864 0.2576 0.045 Uiso 1 1 calc R . . .
C59 C 0.08127(15) 0.7362(2) 0.15757(15) 0.0496(8) Uani 1 1 d . . . .
H59A H 0.1084 0.7737 0.1400 0.060 Uiso 1 1 calc R . . .
H59B H 0.0375 0.7633 0.1397 0.060 Uiso 1 1 calc R . . .
C60 C 0.07879(14) 0.6371(2) 0.13392(13) 0.0458(7) Uani 1 1 d . . . .
H60A H 0.0404 0.6053 0.1345 0.055 Uiso 1 1 calc R . . .
H60B H 0.0782 0.6330 0.0852 0.055 Uiso 1 1 calc R . . .
C61 C 0.13991(12) 0.59675(17) 0.18876(11) 0.0304(5) Uani 1 1 d . . . .
H61A H 0.1349 0.5300 0.1949 0.036 Uiso 1 1 calc R . . .
H61B H 0.1764 0.6061 0.1745 0.036 Uiso 1 1 calc R . . .
C62 C 0.54778(11) 0.56470(18) 0.53316(12) 0.0302(5) Uani 1 1 d . . . .
H62 H 0.5806 0.6089 0.5559 0.036 Uiso 1 1 calc R . . .
C63 C 0.48490(12) 0.59344(17) 0.49308(12) 0.0289(5) Uani 1 1 d . . . .
H63 H 0.4746 0.6571 0.4884 0.035 Uiso 1 1 calc R . . .
C64 C 0.43742(11) 0.52850(18) 0.46003(12) 0.0290(5) Uani 1 1 d . . . .
H64 H 0.3945 0.5479 0.4325 0.035 Uiso 1 1 calc R . . .

loop_
_atom_site_aniso_label
_atom_site_aniso_U_11
_atom_site_aniso_U_22
_atom_site_aniso_U_33
_atom_site_aniso_U_23
_atom_site_aniso_U_13
_atom_site_aniso_U_12
Lu1 0.01410(4) 0.01670(4) 0.01235(4) 0.00125(3) 0.00153(3) 0.00102(3)
Si1 0.0192(3) 0.0262(3) 0.0245(3) 0.0015(2) 0.0101(2) 0.0001(2)
O1 0.0154(6) 0.0145(6) 0.0128(6) 0.0005(5) 0.0017(5) 0.0013(5)
O2 0.0295(8) 0.0281(8) 0.0146(6) 0.0031(6) 0.0015(6) 0.0070(7)
N1 0.0153(7) 0.0160(7) 0.0135(7) 0.0032(6) 0.0029(6) 0.0011(6)
N2 0.0157(8) 0.0190(8) 0.0124(7) -0.0006(6) 0.0014(6) 0.0000(6)
C1 0.0189(9) 0.0222(10) 0.0156(8) -0.0023(7) 0.0016(7) 0.0023(8)
C2 0.0157(9) 0.0212(9) 0.0183(8) -0.0052(7) 0.0033(7) -0.0003(7)
C3 0.0190(9) 0.0167(9) 0.0195(8) -0.0006(7) 0.0065(7) 0.0006(7)
C4 0.0153(8) 0.0193(9) 0.0131(7) 0.0001(6) 0.0043(7) 0.0016(7)
C5 0.0134(8) 0.0171(9) 0.0163(8) 0.0006(6) 0.0045(7) -0.0009(7)
C6 0.0177(9) 0.0168(9) 0.0217(9) -0.0006(7) 0.0036(7) -0.0012(7)
C7 0.0194(10) 0.0156(9) 0.0260(10) 0.0031(7) 0.0036(8) 0.0010(7)
C8 0.0183(9) 0.0197(10) 0.0199(9) 0.0047(7) 0.0015(7) 0.0011(7)
C9 0.0192(9) 0.0200(9) 0.0118(7) 0.0019(7) 0.0025(7) 0.0044(7)
C10 0.0167(8) 0.0183(9) 0.0125(7) -0.0001(7) 0.0031(6) 0.0034(7)
C11 0.0139(8) 0.0174(8) 0.0130(7) -0.0014(6) 0.0036(6) -0.0003(7)
C12 0.0155(8) 0.0154(8) 0.0140(8) 0.0017(6) 0.0048(7) 0.0016(7)
C13 0.0169(9) 0.0187(9) 0.0144(8) 0.0026(7) 0.0046(7) 0.0003(7)
C14 0.0213(10) 0.0230(10) 0.0182(9) 0.0012(7) -0.0022(7) 0.0047(8)
C15 0.0368(12) 0.0293(11) 0.0196(9) 0.0050(8) 0.0144(9) 0.0059(9)
C16 0.0289(12) 0.0156(10) 0.0406(13) 0.0040(9) 0.0032(10) 0.0019(9)
C17 0.037(3) 0.021(2) 0.101(5) 0.009(2) 0.025(3) -0.0035(18)
C18 0.090(5) 0.038(3) 0.092(5) 0.023(3) 0.059(4) 0.037(3)
C19 0.044(3) 0.020(2) 0.079(4) -0.003(2) -0.011(3) 0.0106(19)
C16A 0.0289(12) 0.0156(10) 0.0406(13) 0.0040(9) 0.0032(10) 0.0019(9)
C17A 0.078(6) 0.012(3) 0.054(5) -0.005(3) -0.024(5) -0.001(3)
C18A 0.052(5) 0.026(4) 0.090(7) 0.010(4) 0.039(5) 0.010(3)
C19A 0.069(6) 0.021(3) 0.046(4) 0.010(3) 0.014(4) 0.013(3)
C20 0.0171(9) 0.0224(10) 0.0247(9) -0.0079(8) 0.0009(8) -0.0002(8)
C21 0.0279(13) 0.0292(13) 0.0546(16) -0.0078(12) -0.0141(11) -0.0001(11)
C22 0.0296(13) 0.0422(15) 0.0490(15) -0.0288(12) 0.0116(11) -0.0050(11)
C23 0.0453(16) 0.0485(17) 0.0414(15) -0.0068(12) 0.0117(13) -0.0253(13)
C24 0.0164(8) 0.0163(8) 0.0130(7) 0.0015(6) 0.0031(6) -0.0002(7)
C25 0.0184(9) 0.0177(9) 0.0150(8) 0.0000(7) 0.0047(7) -0.0003(7)
C26 0.0225(10) 0.0187(9) 0.0187(9) 0.0002(7) 0.0084(8) 0.0030(7)
C27 0.0244(10) 0.0173(9) 0.0195(9) 0.0028(7) 0.0067(8) 0.0012(8)
C28 0.0282(11) 0.0212(10) 0.0219(9) 0.0051(8) 0.0123(8) 0.0027(8)
C29 0.0208(9) 0.0201(9) 0.0191(8) 0.0029(7) 0.0085(7) 0.0028(7)
C30 0.0295(11) 0.0280(11) 0.0289(10) 0.0105(9) 0.0182(9) 0.0107(9)
C31 0.0238(12) 0.072(2) 0.0349(13) 0.0021(13) 0.0124(10) 0.0104(13)
C32 0.0407(13) 0.0225(11) 0.0324(11) 0.0014(9) 0.0233(10) 0.0028(9)
C33 0.0216(10) 0.0230(10) 0.0182(8) 0.0021(7) 0.0094(7) 0.0025(8)
C34 0.0314(12) 0.0443(14) 0.0197(9) -0.0047(9) 0.0110(9) -0.0008(10)
C35 0.0245(11) 0.0346(12) 0.0301(11) 0.0030(9) 0.0138(9) 0.0038(9)
C36 0.0330(12) 0.0191(9) 0.0250(10) 0.0052(8) 0.0120(9) 0.0054(9)
C37 0.0380(14) 0.0338(14) 0.0375(13) 0.0152(11) 0.0059(11) 0.0062(11)
C38 0.0477(15) 0.0248(12) 0.0472(14) 0.0151(11) 0.0268(13) 0.0055(11)
C39 0.0172(9) 0.0159(9) 0.0144(8) 0.0005(6) 0.0027(7) -0.0008(7)
C40 0.0197(9) 0.0141(8) 0.0183(8) 0.0007(7) 0.0058(7) -0.0017(7)
C41 0.0288(11) 0.0205(9) 0.0175(9) -0.0016(7) 0.0100(8) -0.0044(8)
C42 0.0313(11) 0.0239(10) 0.0145(8) -0.0020(7) 0.0045(8) -0.0081(9)
C43 0.0204(10) 0.0311(11) 0.0184(9) -0.0025(8) 0.0011(8) -0.0096(8)
C44 0.0189(9) 0.0245(10) 0.0173(8) -0.0001(7) 0.0045(7) -0.0039(8)
C45 0.0155(9) 0.0362(12) 0.0212(9) -0.0021(8) 0.0049(8) -0.0038(8)
C46 0.0379(14) 0.0471(15) 0.0373(13) 0.0151(11) 0.0237(11) 0.0066(12)
C47 0.0204(11) 0.0405(14) 0.0421(13) 0.0034(11) 0.0103(10) 0.0007(10)
C48 0.0183(9) 0.0214(9) 0.0228(9) -0.0019(8) 0.0085(8) -0.0020(8)
C49 0.0274(12) 0.0387(14) 0.0396(13) 0.0105(11) 0.0072(10) -0.0116(10)
C50 0.0282(13) 0.0495(17) 0.0648(19) -0.0222(15) 0.0161(13) 0.0043(12)
C51 0.0433(14) 0.0451(14) 0.0170(9) -0.0069(9) 0.0080(9) -0.0234(12)
C52 0.0452(18) 0.108(3) 0.0195(12) 0.0010(15) -0.0009(12) 0.0070(18)
C53 0.0651(19) 0.0438(16) 0.0236(11) -0.0113(11) 0.0158(12) -0.0112(14)
C54 0.0182(9) 0.0251(11) 0.0233(9) 0.0007(8) 0.0063(8) 0.0000(8)
C55 0.0262(11) 0.0345(13) 0.0389(12) -0.0047(10) 0.0176(10) -0.0035(9)
C56 0.0241(11) 0.0386(13) 0.0233(10) 0.0013(9) 0.0093(8) -0.0010(9)
C57 0.0388(13) 0.0286(12) 0.0335(12) 0.0050(9) 0.0213(11) 0.0029(10)
C58 0.0384(14) 0.0336(13) 0.0270(11) 0.0065(10) -0.0004(10) 0.0132(11)
C59 0.0432(16) 0.069(2) 0.0333(13) 0.0177(14) 0.0123(12) 0.0265(15)
C60 0.0347(14) 0.071(2) 0.0194(11) -0.0016(12) -0.0015(10) 0.0107(14)
C61 0.0340(12) 0.0371(13) 0.0145(9) 0.0009(8) 0.0039(8) 0.0052(10)
C62 0.0271(11) 0.0381(13) 0.0246(10) -0.0039(9) 0.0096(9) -0.0106(10)
C63 0.0302(12) 0.0320(12) 0.0251(10) 0.0003(9) 0.0119(9) -0.0009(9)
C64 0.0217(10) 0.0428(14) 0.0226(10) 0.0011(9) 0.0088(8) -0.0006(9)

loop_
_atom_type_symbol
_atom_type_description
_atom_type_scat_dispersion_real
_atom_type_scat_dispersion_imag
_atom_type_scat_source
C C 0.0033 0.0016 'International Tables Vol C Tables 4.2.6.8 and 6.1.1.4'
H H 0.0000 0.0000 'International Tables Vol C Tables 4.2.6.8 and 6.1.1.4'
Lu Lu -0.4720 5.8584 'International Tables Vol C Tables 4.2.6.8 and 6.1.1.4'
N N 0.0061 0.0033 'International Tables Vol C Tables 4.2.6.8 and 6.1.1.4'
O O 0.0106 0.0060 'International Tables Vol C Tables 4.2.6.8 and 6.1.1.4'
Si Si 0.0817 0.0704 'International Tables Vol C Tables 4.2.6.8 and 6.1.1.4'

loop_
_geom_angle_atom_site_label_1
_geom_angle_atom_site_label_2
_geom_angle_atom_site_label_3
_geom_angle
_geom_angle_site_symmetry_1
_geom_angle_site_symmetry_3
O1 Lu1 C54 104.38(6) . .
O2 Lu1 O1 157.91(5) . .
O2 Lu1 C54 97.56(7) . .
N1 Lu1 O1 69.85(5) . .
N1 Lu1 O2 101.76(6) . .
N1 Lu1 N2 130.41(6) . .
N1 Lu1 C54 106.09(7) . .
N2 Lu1 O1 69.44(5) . .
N2 Lu1 O2 105.39(6) . .
N2 Lu1 C54 110.41(7) . .
C54 Si1 C55 112.14(11) . .
C54 Si1 C56 112.80(10) . .
C54 Si1 C57 110.08(10) . .
C56 Si1 C55 106.16(11) . .
C57 Si1 C55 108.63(11) . .
C57 Si1 C56 106.77(12) . .
C11 O1 Lu1 119.35(11) . .
C12 O1 Lu1 119.84(10) . .
C12 O1 C11 116.94(14) . .
C58 O2 Lu1 118.53(13) . .
C61 O2 Lu1 130.90(13) . .
C61 O2 C58 109.16(16) . .
C4 N1 Lu1 120.81(12) . .
C4 N1 C24 117.56(16) . .
C24 N1 Lu1 121.62(11) . .
C5 N2 Lu1 121.02(12) . .
C5 N2 C39 118.52(16) . .
C39 N2 Lu1 120.11(12) . .
C2 C1 H1 119.1 . .
C2 C1 C10 121.75(17) . .
C10 C1 H1 119.1 . .
C1 C2 C3 119.41(18) . .
C1 C2 C20 121.57(17) . .
C3 C2 C20 119.01(18) . .
C2 C3 H3 119.4 . .
C4 C3 C2 121.23(18) . .
C4 C3 H3 119.4 . .
N1 C4 C3 126.83(18) . .
N1 C4 C11 116.81(17) . .
C3 C4 C11 116.35(17) . .
N2 C5 C6 127.40(17) . .
N2 C5 C12 116.36(16) . .
C6 C5 C12 116.22(17) . .
C5 C6 H6 119.4 . .
C5 C6 C7 121.18(18) . .
C7 C6 H6 119.4 . .
C6 C7 C16 119.52(18) . .
C6 C7 C16A 119.52(18) . .
C8 C7 C6 119.12(18) . .
C8 C7 C16 121.34(18) . .
C8 C7 C16A 121.34(18) . .
C7 C8 H8 118.9 . .
C7 C8 C13 122.11(18) . .
C13 C8 H8 118.9 . .
C10 C9 C14 109.84(17) . .
C10 C9 C15 109.18(16) . .
C13 C9 C10 109.73(14) . .
C13 C9 C14 110.30(16) . .
C13 C9 C15 108.36(17) . .
C15 C9 C14 109.41(16) . .
C1 C10 C9 123.21(16) . .
C11 C10 C1 116.16(18) . .
C11 C10 C9 120.62(17) . .
C4 C11 O1 113.17(15) . .
C10 C11 O1 121.72(17) . .
C10 C11 C4 125.09(18) . .
O1 C12 C5 112.91(15) . .
C13 C12 O1 122.09(17) . .
C13 C12 C5 124.93(18) . .
C8 C13 C9 123.05(16) . .
C12 C13 C8 116.39(18) . .
C12 C13 C9 120.57(17) . .
C9 C14 H14A 109.5 . .
C9 C14 H14B 109.5 . .
C9 C14 H14C 109.5 . .
H14A C14 H14B 109.5 . .
H14A C14 H14C 109.5 . .
H14B C14 H14C 109.5 . .
C9 C15 H15A 109.5 . .
C9 C15 H15B 109.5 . .
C9 C15 H15C 109.5 . .
H15A C15 H15B 109.5 . .
H15A C15 H15C 109.5 . .
H15B C15 H15C 109.5 . .
C7 C16 C18 107.3(2) . .
C7 C16 C19 113.0(2) . .
C17 C16 C7 113.0(3) . .
C17 C16 C18 108.9(4) . .
C17 C16 C19 112.0(3) . .
C19 C16 C18 101.9(3) . .
C16 C17 H17A 109.5 . .
C16 C17 H17B 109.5 . .
C16 C17 H17C 109.5 . .
H17A C17 H17B 109.5 . .
H17A C17 H17C 109.5 . .
H17B C17 H17C 109.5 . .
C16 C18 H18A 109.5 . .
C16 C18 H18B 109.5 . .
C16 C18 H18C 109.5 . .
H18A C18 H18B 109.5 . .
H18A C18 H18C 109.5 . .
H18B C18 H18C 109.5 . .
C16 C19 H19A 109.5 . .
C16 C19 H19B 109.5 . .
C16 C19 H19C 109.5 . .
H19A C19 H19B 109.5 . .
H19A C19 H19C 109.5 . .
H19B C19 H19C 109.5 . .
C7 C16A C18A 108.9(3) . .
C7 C16A C19A 106.1(3) . .
C17A C16A C7 115.9(3) . .
C17A C16A C18A 111.6(4) . .
C17A C16A C19A 110.7(4) . .
C18A C16A C19A 102.7(3) . .
C16A C17A H17D 109.5 . .
C16A C17A H17E 109.5 . .
C16A C17A H17F 109.5 . .
H17D C17A H17E 109.5 . .
H17D C17A H17F 109.5 . .
H17E C17A H17F 109.5 . .
C16A C18A H18D 109.5 . .
C16A C18A H18E 109.5 . .
C16A C18A H18F 109.5 . .
H18D C18A H18E 109.5 . .
H18D C18A H18F 109.5 . .
H18E C18A H18F 109.5 . .
C16A C19A H19D 109.5 . .
C16A C19A H19E 109.5 . .
C16A C19A H19F 109.5 . .
H19D C19A H19E 109.5 . .
H19D C19A H19F 109.5 . .
H19E C19A H19F 109.5 . .
C21 C20 C2 112.50(19) . .
C21 C20 C22 109.5(2) . .
C21 C20 C23 107.4(2) . .
C22 C20 C2 108.57(18) . .
C22 C20 C23 108.4(2) . .
C23 C20 C2 110.41(18) . .
C20 C21 H21A 109.5 . .
C20 C21 H21B 109.5 . .
C20 C21 H21C 109.5 . .
H21A C21 H21B 109.5 . .
H21A C21 H21C 109.5 . .
H21B C21 H21C 109.5 . .
C20 C22 H22A 109.5 . .
C20 C22 H22B 109.5 . .
C20 C22 H22C 109.5 . .
H22A C22 H22B 109.5 . .
H22A C22 H22C 109.5 . .
H22B C22 H22C 109.5 . .
C20 C23 H23A 109.5 . .
C20 C23 H23B 109.5 . .
C20 C23 H23C 109.5 . .
H23A C23 H23B 109.5 . .
H23A C23 H23C 109.5 . .
H23B C23 H23C 109.5 . .
C25 C24 N1 120.27(16) . .
C29 C24 N1 120.14(17) . .
C29 C24 C25 119.46(17) . .
C24 C25 C33 121.79(17) . .
C26 C25 C24 118.81(17) . .
C26 C25 C33 119.39(17) . .
C25 C26 H26 118.7 . .
C27 C26 C25 122.65(18) . .
C27 C26 H26 118.7 . .
C26 C27 C36 119.46(19) . .
C28 C27 C26 117.48(18) . .
C28 C27 C36 123.04(18) . .
C27 C28 H28 118.8 . .
C27 C28 C29 122.39(19) . .
C29 C28 H28 118.8 . .
C24 C29 C30 122.14(18) . .
C28 C29 C24 119.16(18) . .
C28 C29 C30 118.68(18) . .
C29 C30 H30 107.8 . .
C29 C30 C31 110.8(2) . .
C29 C30 C32 112.32(18) . .
C31 C30 H30 107.8 . .
C31 C30 C32 110.05(19) . .
C32 C30 H30 107.8 . .
C30 C31 H31A 109.5 . .
C30 C31 H31B 109.5 . .
C30 C31 H31C 109.5 . .
H31A C31 H31B 109.5 . .
H31A C31 H31C 109.5 . .
H31B C31 H31C 109.5 . .
C30 C32 H32A 109.5 . .
C30 C32 H32B 109.5 . .
C30 C32 H32C 109.5 . .
H32A C32 H32B 109.5 . .
H32A C32 H32C 109.5 . .
H32B C32 H32C 109.5 . .
C25 C33 H33 107.5 . .
C25 C33 C34 111.34(17) . .
C25 C33 C35 113.13(17) . .
C34 C33 H33 107.5 . .
C34 C33 C35 109.66(18) . .
C35 C33 H33 107.5 . .
C33 C34 H34A 109.5 . .
C33 C34 H34B 109.5 . .
C33 C34 H34C 109.5 . .
H34A C34 H34B 109.5 . .
H34A C34 H34C 109.5 . .
H34B C34 H34C 109.5 . .
C33 C35 H35A 109.5 . .
C33 C35 H35B 109.5 . .
C33 C35 H35C 109.5 . .
H35A C35 H35B 109.5 . .
H35A C35 H35C 109.5 . .
H35B C35 H35C 109.5 . .
C27 C36 H36 107.4 . .
C27 C36 C37 110.40(19) . .
C27 C36 C38 114.13(19) . .
C37 C36 H36 107.4 . .
C38 C36 H36 107.4 . .
C38 C36 C37 109.9(2) . .
C36 C37 H37A 109.5 . .
C36 C37 H37B 109.5 . .
C36 C37 H37C 109.5 . .
H37A C37 H37B 109.5 . .
H37A C37 H37C 109.5 . .
H37B C37 H37C 109.5 . .
C36 C38 H38A 109.5 . .
C36 C38 H38B 109.5 . .
C36 C38 H38C 109.5 . .
H38A C38 H38B 109.5 . .
H38A C38 H38C 109.5 . .
H38B C38 H38C 109.5 . .
C40 C39 N2 119.87(17) . .
C44 C39 N2 120.84(18) . .
C44 C39 C40 119.01(17) . .
C39 C40 C48 121.34(17) . .
C41 C40 C39 119.51(18) . .
C41 C40 C48 119.13(18) . .
C40 C41 H41 119.0 . .
C42 C41 C40 122.05(19) . .
C42 C41 H41 119.0 . .
C41 C42 C43 117.59(18) . .
C41 C42 C51 122.1(2) . .
C43 C42 C51 120.3(2) . .
C42 C43 H43 118.7 . .
C42 C43 C44 122.51(19) . .
C44 C43 H43 118.7 . .
C39 C44 C45 120.80(17) . .
C43 C44 C39 119.09(19) . .
C43 C44 C45 120.07(19) . .
C44 C45 H45 107.7 . .
C44 C45 C46 110.01(19) . .
C44 C45 C47 113.13(19) . .
C46 C45 H45 107.7 . .
C47 C45 H45 107.7 . .
C47 C45 C46 110.3(2) . .
C45 C46 H46A 109.5 . .
C45 C46 H46B 109.5 . .
C45 C46 H46C 109.5 . .
H46A C46 H46B 109.5 . .
H46A C46 H46C 109.5 . .
H46B C46 H46C 109.5 . .
C45 C47 H47A 109.5 . .
C45 C47 H47B 109.5 . .
C45 C47 H47C 109.5 . .
H47A C47 H47B 109.5 . .
H47A C47 H47C 109.5 . .
H47B C47 H47C 109.5 . .
C40 C48 H48 107.4 . .
C40 C48 C49 111.14(18) . .
C40 C48 C50 112.44(19) . .
C49 C48 H48 107.4 . .
C49 C48 C50 110.7(2) . .
C50 C48 H48 107.4 . .
C48 C49 H49A 109.5 . .
C48 C49 H49B 109.5 . .
C48 C49 H49C 109.5 . .
H49A C49 H49B 109.5 . .
H49A C49 H49C 109.5 . .
H49B C49 H49C 109.5 . .
C48 C50 H50A 109.5 . .
C48 C50 H50B 109.5 . .
C48 C50 H50C 109.5 . .
H50A C50 H50B 109.5 . .
H50A C50 H50C 109.5 . .
H50B C50 H50C 109.5 . .
C42 C51 H51 107.7 . .
C42 C51 C52 109.6(2) . .
C52 C51 H51 107.7 . .
C53 C51 C42 114.2(2) . .
C53 C51 H51 107.7 . .
C53 C51 C52 109.6(2) . .
C51 C52 H52A 109.5 . .
C51 C52 H52B 109.5 . .
C51 C52 H52C 109.5 . .
H52A C52 H52B 109.5 . .
H52A C52 H52C 109.5 . .
H52B C52 H52C 109.5 . .
C51 C53 H53A 109.5 . .
C51 C53 H53B 109.5 . .
C51 C53 H53C 109.5 . .
H53A C53 H53B 109.5 . .
H53A C53 H53C 109.5 . .
H53B C53 H53C 109.5 . .
Lu1 C54 H54A 107.0 . .
Lu1 C54 H54B 107.0 . .
Si1 C54 Lu1 121.20(10) . .
Si1 C54 H54A 107.0 . .
Si1 C54 H54B 107.0 . .
H54A C54 H54B 106.8 . .
Si1 C55 H55A 109.5 . .
Si1 C55 H55B 109.5 . .
Si1 C55 H55C 109.5 . .
H55A C55 H55B 109.5 . .
H55A C55 H55C 109.5 . .
H55B C55 H55C 109.5 . .
Si1 C56 H56A 109.5 . .
Si1 C56 H56B 109.5 . .
Si1 C56 H56C 109.5 . .
H56A C56 H56B 109.5 . .
H56A C56 H56C 109.5 . .
H56B C56 H56C 109.5 . .
Si1 C57 H57A 109.5 . .
Si1 C57 H57B 109.5 . .
Si1 C57 H57C 109.5 . .
H57A C57 H57B 109.5 . .
H57A C57 H57C 109.5 . .
H57B C57 H57C 109.5 . .
O2 C58 H58A 110.6 . .
O2 C58 H58B 110.6 . .
H58A C58 H58B 108.8 . .
C59 C58 O2 105.5(2) . .
C59 C58 H58A 110.6 . .
C59 C58 H58B 110.6 . .
C58 C59 H59A 110.9 . .
C58 C59 H59B 110.9 . .
C58 C59 C60 104.2(2) . .
H59A C59 H59B 108.9 . .
C60 C59 H59A 110.9 . .
C60 C59 H59B 110.9 . .
C59 C60 H60A 111.1 . .
C59 C60 H60B 111.1 . .
H60A C60 H60B 109.1 . .
C61 C60 C59 103.2(2) . .
C61 C60 H60A 111.1 . .
C61 C60 H60B 111.1 . .
O2 C61 C60 104.44(19) . .
O2 C61 H61A 110.9 . .
O2 C61 H61B 110.9 . .
C60 C61 H61A 110.9 . .
C60 C61 H61B 110.9 . .
H61A C61 H61B 108.9 . .
C63 C62 H62 120.0 . .
C64 C62 H62 120.0 3_666 .
C64 C62 C63 120.0(2) 3_666 .
C62 C63 H63 120.2 . .
C64 C63 C62 119.6(2) . .
C64 C63 H63 120.2 . .
C62 C64 H64 119.8 3_666 .
C63 C64 C62 120.4(2) . 3_666
C63 C64 H64 119.8 . .

loop_
_geom_bond_atom_site_label_1
_geom_bond_atom_site_label_2
_geom_bond_distance
_geom_bond_site_symmetry_2
Lu1 O1 2.2994(12) .
Lu1 O2 2.2639(14) .
Lu1 N1 2.2207(16) .
Lu1 N2 2.2282(17) .
Lu1 C54 2.326(2) .
Si1 C54 1.848(2) .
Si1 C55 1.888(2) .
Si1 C56 1.883(2) .
Si1 C57 1.875(2) .
O1 C11 1.408(2) .
O1 C12 1.404(2) .
O2 C58 1.483(3) .
O2 C61 1.466(3) .
N1 C4 1.394(2) .
N1 C24 1.440(2) .
N2 C5 1.391(2) .
N2 C39 1.431(2) .
C1 H1 0.9500 .
C1 C2 1.391(3) .
C1 C10 1.410(3) .
C2 C3 1.402(3) .
C2 C20 1.542(3) .
C3 H3 0.9500 .
C3 C4 1.399(3) .
C4 C11 1.406(3) .
C5 C6 1.403(3) .
C5 C12 1.414(3) .
C6 H6 0.9500 .
C6 C7 1.408(3) .
C7 C8 1.393(3) .
C7 C16 1.535(3) .
C7 C16A 1.535(3) .
C8 H8 0.9500 .
C8 C13 1.405(3) .
C9 C10 1.535(3) .
C9 C13 1.533(3) .
C9 C14 1.545(3) .
C9 C15 1.544(3) .
C10 C11 1.379(2) .
C12 C13 1.375(2) .
C14 H14A 0.9800 .
C14 H14B 0.9800 .
C14 H14C 0.9800 .
C15 H15A 0.9800 .
C15 H15B 0.9800 .
C15 H15C 0.9800 .
C16 C17 1.444(4) .
C16 C18 1.569(5) .
C16 C19 1.561(4) .
C17 H17A 0.9800 .
C17 H17B 0.9800 .
C17 H17C 0.9800 .
C18 H18A 0.9800 .
C18 H18B 0.9800 .
C18 H18C 0.9800 .
C19 H19A 0.9800 .
C19 H19B 0.9800 .
C19 H19C 0.9800 .
C16A C17A 1.442(4) .
C16A C18A 1.554(5) .
C16A C19A 1.571(5) .
C17A H17D 0.9800 .
C17A H17E 0.9800 .
C17A H17F 0.9800 .
C18A H18D 0.9800 .
C18A H18E 0.9800 .
C18A H18F 0.9800 .
C19A H19D 0.9800 .
C19A H19E 0.9800 .
C19A H19F 0.9800 .
C20 C21 1.521(3) .
C20 C22 1.533(3) .
C20 C23 1.539(4) .
C21 H21A 0.9800 .
C21 H21B 0.9800 .
C21 H21C 0.9800 .
C22 H22A 0.9800 .
C22 H22B 0.9800 .
C22 H22C 0.9800 .
C23 H23A 0.9800 .
C23 H23B 0.9800 .
C23 H23C 0.9800 .
C24 C25 1.418(3) .
C24 C29 1.410(3) .
C25 C26 1.398(3) .
C25 C33 1.519(3) .
C26 H26 0.9500 .
C26 C27 1.396(3) .
C27 C28 1.388(3) .
C27 C36 1.521(3) .
C28 H28 0.9500 .
C28 C29 1.405(3) .
C29 C30 1.525(3) .
C30 H30 1.0000 .
C30 C31 1.535(4) .
C30 C32 1.535(3) .
C31 H31A 0.9800 .
C31 H31B 0.9800 .
C31 H31C 0.9800 .
C32 H32A 0.9800 .
C32 H32B 0.9800 .
C32 H32C 0.9800 .
C33 H33 1.0000 .
C33 C34 1.532(3) .
C33 C35 1.535(3) .
C34 H34A 0.9800 .
C34 H34B 0.9800 .
C34 H34C 0.9800 .
C35 H35A 0.9800 .
C35 H35B 0.9800 .
C35 H35C 0.9800 .
C36 H36 1.0000 .
C36 C37 1.534(3) .
C36 C38 1.526(3) .
C37 H37A 0.9800 .
C37 H37B 0.9800 .
C37 H37C 0.9800 .
C38 H38A 0.9800 .
C38 H38B 0.9800 .
C38 H38C 0.9800 .
C39 C40 1.416(3) .
C39 C44 1.414(3) .
C40 C41 1.399(3) .
C40 C48 1.520(3) .
C41 H41 0.9500 .
C41 C42 1.393(3) .
C42 C43 1.396(3) .
C42 C51 1.521(3) .
C43 H43 0.9500 .
C43 C44 1.398(3) .
C44 C45 1.521(3) .
C45 H45 1.0000 .
C45 C46 1.530(3) .
C45 C47 1.530(3) .
C46 H46A 0.9800 .
C46 H46B 0.9800 .
C46 H46C 0.9800 .
C47 H47A 0.9800 .
C47 H47B 0.9800 .
C47 H47C 0.9800 .
C48 H48 1.0000 .
C48 C49 1.524(3) .
C48 C50 1.533(3) .
C49 H49A 0.9800 .
C49 H49B 0.9800 .
C49 H49C 0.9800 .
C50 H50A 0.9800 .
C50 H50B 0.9800 .
C50 H50C 0.9800 .
C51 H51 1.0000 .
C51 C52 1.522(4) .
C51 C53 1.521(4) .
C52 H52A 0.9800 .
C52 H52B 0.9800 .
C52 H52C 0.9800 .
C53 H53A 0.9800 .
C53 H53B 0.9800 .
C53 H53C 0.9800 .
C54 H54A 0.9900 .
C54 H54B 0.9900 .
C55 H55A 0.9800 .
C55 H55B 0.9800 .
C55 H55C 0.9800 .
C56 H56A 0.9800 .
C56 H56B 0.9800 .
C56 H56C 0.9800 .
C57 H57A 0.9800 .
C57 H57B 0.9800 .
C57 H57C 0.9800 .
C58 H58A 0.9900 .
C58 H58B 0.9900 .
C58 C59 1.482(3) .
C59 H59A 0.9900 .
C59 H59B 0.9900 .
C59 C60 1.513(5) .
C60 H60A 0.9900 .
C60 H60B 0.9900 .
C60 C61 1.506(3) .
C61 H61A 0.9900 .
C61 H61B 0.9900 .
C62 H62 0.9500 .
C62 C63 1.392(3) .
C62 C64 1.389(4) 3_666
C63 H63 0.9500 .
C63 C64 1.386(3) .
C64 C62 1.389(4) 3_666
C64 H64 0.9500 .

loop_
_geom_torsion_atom_site_label_1
_geom_torsion_atom_site_label_2
_geom_torsion_atom_site_label_3
_geom_torsion_atom_site_label_4
_geom_torsion
_geom_torsion_site_symmetry_1
_geom_torsion_site_symmetry_4
Lu1 O1 C11 C4 -1.2(2) . .
Lu1 O1 C11 C10 -179.89(14) . .
Lu1 O1 C12 C5 3.8(2) . .
Lu1 O1 C12 C13 -179.09(14) . .
Lu1 O2 C58 C59 -174.91(18) . .
Lu1 O2 C61 C60 149.81(18) . .
Lu1 N1 C4 C3 179.62(15) . .
Lu1 N1 C4 C11 0.3(2) . .
Lu1 N1 C24 C25 88.31(19) . .
Lu1 N1 C24 C29 -87.7(2) . .
Lu1 N2 C5 C6 175.70(16) . .
Lu1 N2 C5 C12 -6.2(2) . .
Lu1 N2 C39 C40 94.28(19) . .
Lu1 N2 C39 C44 -79.6(2) . .
O1 C12 C13 C8 179.96(17) . .
O1 C12 C13 C9 0.2(3) . .
O2 C58 C59 C60 27.2(3) . .
N1 C4 C11 O1 0.6(2) . .
N1 C4 C11 C10 179.24(18) . .
N1 C24 C25 C26 -174.30(17) . .
N1 C24 C25 C33 7.1(3) . .
N1 C24 C29 C28 174.23(18) . .
N1 C24 C29 C30 -7.2(3) . .
N2 C5 C6 C7 177.41(19) . .
N2 C5 C12 O1 1.4(2) . .
N2 C5 C12 C13 -175.63(18) . .
N2 C39 C40 C41 -168.79(18) . .
N2 C39 C40 C48 9.5(3) . .
N2 C39 C44 C43 169.36(19) . .
N2 C39 C44 C45 -13.2(3) . .
C1 C2 C3 C4 -0.9(3) . .
C1 C2 C20 C21 17.8(3) . .
C1 C2 C20 C22 -103.6(2) . .
C1 C2 C20 C23 137.7(2) . .
C1 C10 C11 O1 178.78(17) . .
C1 C10 C11 C4 0.2(3) . .
C2 C1 C10 C9 -179.56(18) . .
C2 C1 C10 C11 -0.7(3) . .
C2 C3 C4 N1 -178.82(18) . .
C2 C3 C4 C11 0.5(3) . .
C3 C2 C20 C21 -163.5(2) . .
C3 C2 C20 C22 75.1(3) . .
C3 C2 C20 C23 -43.6(3) . .
C3 C4 C11 O1 -178.82(16) . .
C3 C4 C11 C10 -0.1(3) . .
C4 N1 C24 C25 -90.5(2) . .
C4 N1 C24 C29 93.4(2) . .
C5 N2 C39 C40 -79.0(2) . .
C5 N2 C39 C44 107.1(2) . .
C5 C6 C7 C8 -0.4(3) . .
C5 C6 C7 C16 -178.71(19) . .
C5 C6 C7 C16A -178.71(19) . .
C5 C12 C13 C8 -3.3(3) . .
C5 C12 C13 C9 176.93(18) . .
C6 C5 C12 O1 179.65(16) . .
C6 C5 C12 C13 2.7(3) . .
C6 C7 C8 C13 -0.3(3) . .
C6 C7 C16 C17 -68.5(4) . .
C6 C7 C16 C18 51.5(4) . .
C6 C7 C16 C19 163.1(3) . .
C6 C7 C16A C17A -13.6(5) . .
C6 C7 C16A C18A 113.2(4) . .
C6 C7 C16A C19A -136.9(3) . .
C7 C8 C13 C9 -178.22(19) . .
C7 C8 C13 C12 2.0(3) . .
C8 C7 C16 C17 113.2(4) . .
C8 C7 C16 C18 -126.7(3) . .
C8 C7 C16 C19 -15.2(4) . .
C8 C7 C16A C17A 168.1(5) . .
C8 C7 C16A C18A -65.1(4) . .
C8 C7 C16A C19A 44.8(4) . .
C9 C10 C11 O1 -2.3(3) . .
C9 C10 C11 C4 179.16(17) . .
C10 C1 C2 C3 1.0(3) . .
C10 C1 C2 C20 179.67(18) . .
C10 C9 C13 C8 158.04(18) . .
C10 C9 C13 C12 -22.2(2) . .
C11 O1 C12 C5 -153.91(16) . .
C11 O1 C12 C13 23.2(2) . .
C12 O1 C11 C4 156.67(16) . .
C12 O1 C11 C10 -22.0(2) . .
C12 C5 C6 C7 -0.7(3) . .
C13 C9 C10 C1 -157.92(18) . .
C13 C9 C10 C11 23.2(2) . .
C14 C9 C10 C1 -36.5(2) . .
C14 C9 C10 C11 144.63(18) . .
C14 C9 C13 C8 36.9(3) . .
C14 C9 C13 C12 -143.35(18) . .
C15 C9 C10 C1 83.5(2) . .
C15 C9 C10 C11 -95.4(2) . .
C15 C9 C13 C8 -82.8(2) . .
C15 C9 C13 C12 96.9(2) . .
C16 C7 C8 C13 178.0(2) . .
C16A C7 C8 C13 178.0(2) . .
C20 C2 C3 C4 -179.62(18) . .
C24 N1 C4 C3 -1.5(3) . .
C24 N1 C4 C11 179.18(16) . .
C24 C25 C26 C27 0.1(3) . .
C24 C25 C33 C34 101.0(2) . .
C24 C25 C33 C35 -135.0(2) . .
C24 C29 C30 C31 -104.7(2) . .
C24 C29 C30 C32 131.7(2) . .
C25 C24 C29 C28 -1.8(3) . .
C25 C24 C29 C30 176.76(19) . .
C25 C26 C27 C28 -1.9(3) . .
C25 C26 C27 C36 176.84(19) . .
C26 C25 C33 C34 -77.6(2) . .
C26 C25 C33 C35 46.4(3) . .
C26 C27 C28 C29 1.8(3) . .
C26 C27 C36 C37 -75.0(3) . .
C26 C27 C36 C38 160.7(2) . .
C27 C28 C29 C24 0.0(3) . .
C27 C28 C29 C30 -178.6(2) . .
C28 C27 C36 C37 103.6(3) . .
C28 C27 C36 C38 -20.7(3) . .
C28 C29 C30 C31 73.8(3) . .
C28 C29 C30 C32 -49.7(3) . .
C29 C24 C25 C26 1.7(3) . .
C29 C24 C25 C33 -176.88(18) . .
C33 C25 C26 C27 178.79(19) . .
C36 C27 C28 C29 -176.9(2) . .
C39 N2 C5 C6 -11.1(3) . .
C39 N2 C5 C12 166.96(17) . .
C39 C40 C41 C42 -1.7(3) . .
C39 C40 C48 C49 -102.1(2) . .
C39 C40 C48 C50 133.2(2) . .
C39 C44 C45 C46 -103.4(2) . .
C39 C44 C45 C47 132.8(2) . .
C40 C39 C44 C43 -4.6(3) . .
C40 C39 C44 C45 172.89(19) . .
C40 C41 C42 C43 -2.4(3) . .
C40 C41 C42 C51 177.5(2) . .
C41 C40 C48 C49 76.2(2) . .
C41 C40 C48 C50 -48.6(3) . .
C41 C42 C43 C44 3.1(3) . .
C41 C42 C51 C52 -107.4(3) . .
C41 C42 C51 C53 15.9(3) . .
C42 C43 C44 C39 0.4(3) . .
C42 C43 C44 C45 -177.1(2) . .
C43 C42 C51 C52 72.4(3) . .
C43 C42 C51 C53 -164.2(2) . .
C43 C44 C45 C46 74.1(3) . .
C43 C44 C45 C47 -49.8(3) . .
C44 C39 C40 C41 5.2(3) . .
C44 C39 C40 C48 -176.53(18) . .
C48 C40 C41 C42 180.00(19) . .
C51 C42 C43 C44 -176.8(2) . .
C55 Si1 C54 Lu1 174.11(11) . .
C56 Si1 C54 Lu1 54.31(15) . .
C57 Si1 C54 Lu1 -64.83(15) . .
C58 O2 C61 C60 -16.1(3) . .
C58 C59 C60 C61 -36.9(3) . .
C59 C60 C61 O2 32.4(3) . .
C61 O2 C58 C59 -7.0(3) . .
C62 C63 C64 C62 0.2(4) . 3_666
C64 C62 C63 C64 -0.2(4) 3_666 .
